data_4029052
loop_
_publ_author_name
'Siyang, Hai Xiao'
'Wu, Xu Rui'
'Liu, Hui Ling'
'Wu, Xin Yan'
'Liu, Pei Nian'

_publ_section_title
;
 A Tandem Reaction of Benzyne with Functionalized Benzylidenephthalan To
 Afford Phenanthro[10,1-bc]furan.
;
_journal_issue 3
_journal_name_full 'The Journal of organic chemistry'
_journal_page_first 1505
_journal_paper_doi 10.1021/jo402701q
_journal_volume 79
_journal_year 2014
_chemical_formula_sum 'C28 H22 O2'
_chemical_formula_weight 390.46
_chemical_name_systematic
; 
 ? 
;
_space_group_IT_number 14
_symmetry_cell_setting monoclinic
_symmetry_space_group_name_Hall '-P 2yn'
_symmetry_space_group_name_H-M 'P 1 21/n 1'
_atom_sites_solution_hydrogens geom
_atom_sites_solution_primary direct
_atom_sites_solution_secondary difmap
_audit_creation_method SHELXL-97
_cell_angle_alpha 90.00
_cell_angle_beta 107.682(2)
_cell_angle_gamma 90.00
_cell_formula_units_Z 4
_cell_length_a 13.0933(14)
_cell_length_b 10.9512(11)
_cell_length_c 14.9276(15)
_cell_measurement_reflns_used 2329
_cell_measurement_temperature 293(2)
_cell_measurement_theta_max 45.214
_cell_measurement_theta_min 4.694
_cell_volume 2039.3(4)
_computing_cell_refinement 'Bruker SMART'
_computing_data_collection 'Bruker SMART'
_computing_data_reduction 'Bruker SHELXTL'
_computing_molecular_graphics 'Bruker SHELXTL'
_computing_publication_material 'Bruker SHELXTL'
_computing_structure_refinement 'SHELXL-97 (Sheldrick, 1997)'
_computing_structure_solution 'SHELXS-97 (Sheldrick, 1990)'
_diffrn_ambient_temperature 293(2)
_diffrn_measured_fraction_theta_full 0.999
_diffrn_measured_fraction_theta_max 0.999
_diffrn_measurement_device_type 'CCD area detector'
_diffrn_measurement_method 'phi and omega scans'
_diffrn_radiation_monochromator graphite
_diffrn_radiation_source 'fine-focus sealed tube'
_diffrn_radiation_type MoK\a
_diffrn_radiation_wavelength 0.71073
_diffrn_reflns_av_R_equivalents 0.0313
_diffrn_reflns_av_sigmaI/netI 0.0343
_diffrn_reflns_limit_h_max 16
_diffrn_reflns_limit_h_min -16
_diffrn_reflns_limit_k_max 13
_diffrn_reflns_limit_k_min -8
_diffrn_reflns_limit_l_max 18
_diffrn_reflns_limit_l_min -18
_diffrn_reflns_number 11693
_diffrn_reflns_theta_full 26.00
_diffrn_reflns_theta_max 26.00
_diffrn_reflns_theta_min 1.82
_exptl_absorpt_coefficient_mu 0.079
_exptl_absorpt_correction_T_max 1.00000
_exptl_absorpt_correction_T_min 0.52232
_exptl_absorpt_correction_type empirical
_exptl_absorpt_process_details sadabs
_exptl_crystal_colour colorless
_exptl_crystal_density_diffrn 1.272
_exptl_crystal_density_method 'not measured'
_exptl_crystal_description prismatic
_exptl_crystal_F_000 824
_exptl_crystal_size_max 0.265
_exptl_crystal_size_mid 0.168
_exptl_crystal_size_min 0.123
_refine_diff_density_max 0.300
_refine_diff_density_min -0.149
_refine_diff_density_rms 0.035
_refine_ls_extinction_method none
_refine_ls_goodness_of_fit_ref 1.043
_refine_ls_hydrogen_treatment constr
_refine_ls_matrix_type full
_refine_ls_number_parameters 272
_refine_ls_number_reflns 4006
_refine_ls_number_restraints 0
_refine_ls_restrained_S_all 1.043
_refine_ls_R_factor_all 0.0749
_refine_ls_R_factor_gt 0.0534
_refine_ls_shift/su_max 0.000
_refine_ls_shift/su_mean 0.000
_refine_ls_structure_factor_coef Fsqd
_refine_ls_weighting_details 'calc w=1/[\s^2^(Fo^2^)+(0.0655P)^2^+0.4588P] where P=(Fo^2^+2Fc^2^)/3'
_refine_ls_weighting_scheme calc
_refine_ls_wR_factor_gt 0.1339
_refine_ls_wR_factor_ref 0.1461
_reflns_number_gt 2914
_reflns_number_total 4006
_reflns_threshold_expression >2sigma(I)
_cod_data_source_file jo402701q_si_002.cif
_cod_data_source_block cd212702
_cod_depositor_comments
;
The following automatic conversions were performed:

'_symmetry_cell_setting' value 'Monoclinic' changed to 'monoclinic'
according to
/usr/data/users/saulius/automatic-downloads/current/ACS/lib/dictionaries/cif_core.dic
dictionary named 'cif_core.dic' version 2.4.2 from 2011-04-26.

Automatic conversion script
Id: cif_fix_values 2281 2013-09-26 08:29:07Z andrius 
;
_cod_original_sg_symbol_H-M P2(1)/n
_cod_database_code 4029052

loop_
_symmetry_equiv_pos_as_xyz
'x, y, z'
'-x+1/2, y+1/2, -z+1/2'
'-x, -y, -z'
'x-1/2, -y-1/2, z-1/2'

loop_
_atom_site_label
_atom_site_type_symbol
_atom_site_fract_x
_atom_site_fract_y
_atom_site_fract_z
_atom_site_U_iso_or_equiv
_atom_site_adp_type
_atom_site_occupancy
_atom_site_symmetry_multiplicity
_atom_site_calc_flag
_atom_site_refinement_flags
O1 O 0.44518(11) 0.84659(14) 1.03268(10) 0.0609(4) Uani 1 1 d .
O2 O 0.44533(14) 0.75992(15) 0.62487(11) 0.0716(5) Uani 1 1 d .
C1 C 0.51797(18) 0.7629(3) 1.09576(16) 0.0707(7) Uani 1 1 d .
H1A H 0.5380 0.7929 1.1599 0.085 Uiso 1 1 calc R
H1B H 0.5824 0.7516 1.0775 0.085 Uiso 1 1 calc R
C2 C 0.45709(18) 0.6469(2) 1.08690(14) 0.0567(6) Uani 1 1 d .
C3 C 0.4861(2) 0.5275(3) 1.11070(16) 0.0780(8) Uani 1 1 d .
H3 H 0.5565 0.5073 1.1437 0.094 Uiso 1 1 calc R
C4 C 0.4079(3) 0.4386(3) 1.08420(19) 0.0822(9) Uani 1 1 d .
H4 H 0.4263 0.3580 1.1014 0.099 Uiso 1 1 calc R
C5 C 0.3021(2) 0.4654(2) 1.03253(17) 0.0676(7) Uani 1 1 d .
H5 H 0.2519 0.4030 1.0137 0.081 Uiso 1 1 calc R
C6 C 0.27214(17) 0.58684(17) 1.00925(13) 0.0482(5) Uani 1 1 d .
C7 C 0.35119(16) 0.67292(18) 1.04023(12) 0.0448(5) Uani 1 1 d .
C8 C 0.33754(15) 0.80683(18) 1.02190(13) 0.0450(5) Uani 1 1 d .
C9 C 0.26147(15) 0.82554(17) 0.92125(12) 0.0447(5) Uani 1 1 d .
H9 H 0.2395 0.9115 0.9156 0.054 Uiso 1 1 calc R
C10 C 0.16130(15) 0.74937(18) 0.91076(12) 0.0447(5) Uani 1 1 d .
C11 C 0.16677(16) 0.63175(18) 0.95044(13) 0.0466(5) Uani 1 1 d .
C12 C 0.0736(2) 0.5629(2) 0.93242(17) 0.0643(6) Uani 1 1 d .
H12 H 0.0765 0.4853 0.9584 0.077 Uiso 1 1 calc R
C13 C -0.0230(2) 0.6080(3) 0.87662(19) 0.0761(8) Uani 1 1 d .
H13 H -0.0847 0.5609 0.8653 0.091 Uiso 1 1 calc R
C14 C -0.02817(19) 0.7212(3) 0.83806(17) 0.0733(8) Uani 1 1 d .
H14 H -0.0935 0.7510 0.8000 0.088 Uiso 1 1 calc R
C15 C 0.06253(17) 0.7920(2) 0.85504(14) 0.0587(6) Uani 1 1 d .
H15 H 0.0576 0.8697 0.8288 0.070 Uiso 1 1 calc R
C16 C 0.29348(16) 0.87630(18) 1.09214(13) 0.0477(5) Uani 1 1 d .
C17 C 0.3201(2) 0.9976(2) 1.11042(16) 0.0651(6) Uani 1 1 d .
H17 H 0.3646 1.0358 1.0808 0.078 Uiso 1 1 calc R
C18 C 0.2811(2) 1.0635(2) 1.17275(18) 0.0745(7) Uani 1 1 d .
H18 H 0.2999 1.1451 1.1844 0.089 Uiso 1 1 calc R
C19 C 0.2157(2) 1.0097(2) 1.21692(16) 0.0674(7) Uani 1 1 d .
H19 H 0.1907 1.0541 1.2591 0.081 Uiso 1 1 calc R
C20 C 0.18721(19) 0.8902(2) 1.19879(15) 0.0603(6) Uani 1 1 d .
H20 H 0.1419 0.8533 1.2281 0.072 Uiso 1 1 calc R
C21 C 0.22578(17) 0.8236(2) 1.13665(14) 0.0533(5) Uani 1 1 d .
H21 H 0.2058 0.7423 1.1248 0.064 Uiso 1 1 calc R
C22 C 0.31199(16) 0.79982(17) 0.84394(13) 0.0455(5) Uani 1 1 d .
C23 C 0.28747(16) 0.69906(18) 0.78670(13) 0.0471(5) Uani 1 1 d .
H23 H 0.2411 0.6407 0.7978 0.057 Uiso 1 1 calc R
C24 C 0.32969(16) 0.68140(18) 0.71272(14) 0.0502(5) Uani 1 1 d .
H24 H 0.3111 0.6125 0.6748 0.060 Uiso 1 1 calc R
C25 C 0.39919(17) 0.7664(2) 0.69585(14) 0.0526(5) Uani 1 1 d .
C26 C 0.4259(2) 0.8679(2) 0.75363(16) 0.0657(6) Uani 1 1 d .
H26 H 0.4731 0.9257 0.7433 0.079 Uiso 1 1 calc R
C27 C 0.3829(2) 0.8836(2) 0.82593(15) 0.0622(6) Uani 1 1 d .
H27 H 0.4018 0.9523 0.8640 0.075 Uiso 1 1 calc R
C28 C 0.4170(3) 0.6610(3) 0.56122(18) 0.0862(8) Uani 1 1 d .
H28A H 0.4377 0.5857 0.5947 0.129 Uiso 1 1 calc R
H28B H 0.4532 0.6690 0.5144 0.129 Uiso 1 1 calc R
H28C H 0.3409 0.6613 0.5313 0.129 Uiso 1 1 calc R

loop_
_atom_site_aniso_label
_atom_site_aniso_U_11
_atom_site_aniso_U_22
_atom_site_aniso_U_33
_atom_site_aniso_U_23
_atom_site_aniso_U_13
_atom_site_aniso_U_12
O1 0.0489(8) 0.0780(11) 0.0515(8) 0.0028(7) 0.0089(7) -0.0127(7)
O2 0.0919(12) 0.0735(11) 0.0627(10) 0.0046(8) 0.0435(9) -0.0037(9)
C1 0.0469(13) 0.109(2) 0.0502(13) -0.0011(13) 0.0057(10) 0.0068(13)
C2 0.0565(13) 0.0756(16) 0.0375(10) 0.0043(10) 0.0132(9) 0.0203(12)
C3 0.0853(18) 0.099(2) 0.0505(14) 0.0179(14) 0.0213(13) 0.0476(17)
C4 0.130(3) 0.0625(16) 0.0686(16) 0.0259(14) 0.0518(17) 0.0460(18)
C5 0.104(2) 0.0474(13) 0.0631(14) 0.0092(11) 0.0428(14) 0.0134(13)
C6 0.0667(13) 0.0416(11) 0.0427(10) 0.0033(9) 0.0262(10) 0.0033(10)
C7 0.0521(11) 0.0497(11) 0.0327(9) 0.0049(8) 0.0129(8) 0.0098(9)
C8 0.0421(10) 0.0494(11) 0.0395(10) 0.0004(9) 0.0061(8) -0.0063(9)
C9 0.0536(12) 0.0388(10) 0.0377(10) 0.0028(8) 0.0078(8) -0.0008(9)
C10 0.0467(11) 0.0494(11) 0.0364(9) -0.0067(8) 0.0101(8) 0.0018(9)
C11 0.0516(12) 0.0495(11) 0.0435(10) -0.0085(9) 0.0215(9) -0.0063(9)
C12 0.0737(16) 0.0653(15) 0.0649(14) -0.0175(12) 0.0377(13) -0.0207(12)
C13 0.0535(15) 0.106(2) 0.0724(17) -0.0356(16) 0.0248(13) -0.0261(15)
C14 0.0461(13) 0.113(2) 0.0553(14) -0.0300(15) 0.0077(11) 0.0016(14)
C15 0.0512(13) 0.0746(15) 0.0441(11) -0.0118(10) 0.0052(9) 0.0106(11)
C16 0.0514(11) 0.0485(12) 0.0352(10) -0.0012(8) 0.0013(9) 0.0016(9)
C17 0.0821(16) 0.0537(14) 0.0572(13) -0.0066(11) 0.0177(12) -0.0126(12)
C18 0.102(2) 0.0493(13) 0.0656(15) -0.0186(12) 0.0159(15) -0.0013(13)
C19 0.0785(16) 0.0663(16) 0.0541(13) -0.0098(12) 0.0151(12) 0.0161(13)
C20 0.0648(14) 0.0667(15) 0.0501(12) -0.0015(11) 0.0184(11) 0.0097(12)
C21 0.0614(13) 0.0502(12) 0.0471(11) -0.0021(9) 0.0146(10) 0.0014(10)
C22 0.0535(11) 0.0437(11) 0.0366(9) 0.0048(8) 0.0098(8) -0.0023(9)
C23 0.0497(11) 0.0440(11) 0.0482(11) 0.0026(9) 0.0154(9) -0.0054(9)
C24 0.0568(12) 0.0466(11) 0.0473(11) -0.0015(9) 0.0158(10) -0.0002(9)
C25 0.0587(13) 0.0578(13) 0.0429(11) 0.0098(10) 0.0176(10) 0.0023(10)
C26 0.0826(16) 0.0620(14) 0.0566(13) 0.0041(11) 0.0273(12) -0.0248(12)
C27 0.0877(17) 0.0540(13) 0.0469(12) -0.0026(10) 0.0236(11) -0.0228(12)
C28 0.120(2) 0.090(2) 0.0643(16) -0.0078(14) 0.0511(16) -0.0019(17)

loop_
_atom_type_symbol
_atom_type_description
_atom_type_scat_dispersion_real
_atom_type_scat_dispersion_imag
_atom_type_scat_source
C C 0.0033 0.0016 'International Tables Vol C Tables 4.2.6.8 and 6.1.1.4'
H H 0.0000 0.0000 'International Tables Vol C Tables 4.2.6.8 and 6.1.1.4'
O O 0.0106 0.0060 'International Tables Vol C Tables 4.2.6.8 and 6.1.1.4'

loop_
_geom_angle_atom_site_label_1
_geom_angle_atom_site_label_2
_geom_angle_atom_site_label_3
_geom_angle
C8 O1 C1 108.12(16)
C25 O2 C28 118.13(19)
O1 C1 C2 104.75(17)
O1 C1 H1A 110.8
C2 C1 H1A 110.8
O1 C1 H1B 110.8
C2 C1 H1B 110.8
H1A C1 H1B 108.9
C3 C2 C7 118.8(2)
C3 C2 C1 133.7(2)
C7 C2 C1 107.38(19)
C2 C3 C4 118.2(2)
C2 C3 H3 120.9
C4 C3 H3 120.9
C3 C4 C5 122.3(2)
C3 C4 H4 118.8
C5 C4 H4 118.8
C4 C5 C6 119.5(3)
C4 C5 H5 120.2
C6 C5 H5 120.2
C7 C6 C5 116.3(2)
C7 C6 C11 116.39(17)
C5 C6 C11 127.2(2)
C6 C7 C2 124.61(19)
C6 C7 C8 125.25(17)
C2 C7 C8 109.97(19)
O1 C8 C7 102.62(16)
O1 C8 C16 109.34(15)
C7 C8 C16 114.13(16)
O1 C8 C9 112.95(15)
C7 C8 C9 108.35(15)
C16 C8 C9 109.41(15)
C22 C9 C10 112.35(15)
C22 C9 C8 114.41(16)
C10 C9 C8 107.97(15)
C22 C9 H9 107.3
C10 C9 H9 107.3
C8 C9 H9 107.3
C15 C10 C11 118.5(2)
C15 C10 C9 119.60(19)
C11 C10 C9 121.68(17)
C12 C11 C10 119.0(2)
C12 C11 C6 122.8(2)
C10 C11 C6 118.22(18)
C13 C12 C11 120.9(2)
C13 C12 H12 119.6
C11 C12 H12 119.6
C14 C13 C12 120.1(2)
C14 C13 H13 119.9
C12 C13 H13 119.9
C13 C14 C15 120.4(2)
C13 C14 H14 119.8
C15 C14 H14 119.8
C14 C15 C10 121.0(2)
C14 C15 H15 119.5
C10 C15 H15 119.5
C17 C16 C21 117.8(2)
C17 C16 C8 119.02(19)
C21 C16 C8 123.15(18)
C16 C17 C18 120.6(2)
C16 C17 H17 119.7
C18 C17 H17 119.7
C19 C18 C17 120.8(2)
C19 C18 H18 119.6
C17 C18 H18 119.6
C18 C19 C20 119.5(2)
C18 C19 H19 120.3
C20 C19 H19 120.3
C19 C20 C21 120.2(2)
C19 C20 H20 119.9
C21 C20 H20 119.9
C16 C21 C20 121.1(2)
C16 C21 H21 119.4
C20 C21 H21 119.4
C23 C22 C27 117.02(19)
C23 C22 C9 123.22(17)
C27 C22 C9 119.69(18)
C22 C23 C24 122.14(19)
C22 C23 H23 118.9
C24 C23 H23 118.9
C25 C24 C23 119.69(19)
C25 C24 H24 120.2
C23 C24 H24 120.2
O2 C25 C24 125.2(2)
O2 C25 C26 115.80(19)
C24 C25 C26 119.0(2)
C27 C26 C25 120.3(2)
C27 C26 H26 119.9
C25 C26 H26 119.9
C26 C27 C22 121.9(2)
C26 C27 H27 119.1
C22 C27 H27 119.1
O2 C28 H28A 109.5
O2 C28 H28B 109.5
H28A C28 H28B 109.5
O2 C28 H28C 109.5
H28A C28 H28C 109.5
H28B C28 H28C 109.5

loop_
_geom_bond_atom_site_label_1
_geom_bond_atom_site_label_2
_geom_bond_distance
O1 C8 1.437(2)
O1 C1 1.446(3)
O2 C25 1.372(2)
O2 C28 1.414(3)
C1 C2 1.484(3)
C1 H1A 0.9700
C1 H1B 0.9700
C2 C3 1.378(3)
C2 C7 1.379(3)
C3 C4 1.381(4)
C3 H3 0.9300
C4 C5 1.396(4)
C4 H4 0.9300
C5 C6 1.400(3)
C5 H5 0.9300
C6 C7 1.372(3)
C6 C11 1.477(3)
C7 C8 1.493(3)
C8 C16 1.542(3)
C8 C9 1.543(3)
C9 C22 1.521(3)
C9 C10 1.522(3)
C9 H9 0.9800
C10 C15 1.389(3)
C10 C11 1.410(3)
C11 C12 1.389(3)
C12 C13 1.377(4)
C12 H12 0.9300
C13 C14 1.360(4)
C13 H13 0.9300
C14 C15 1.376(3)
C14 H14 0.9300
C15 H15 0.9300
C16 C17 1.380(3)
C16 C21 1.385(3)
C17 C18 1.391(3)
C17 H17 0.9300
C18 C19 1.363(4)
C18 H18 0.9300
C19 C20 1.365(3)
C19 H19 0.9300
C20 C21 1.390(3)
C20 H20 0.9300
C21 H21 0.9300
C22 C23 1.373(3)
C22 C27 1.389(3)
C23 C24 1.391(3)
C23 H23 0.9300
C24 C25 1.377(3)
C24 H24 0.9300
C25 C26 1.386(3)
C26 C27 1.371(3)
C26 H26 0.9300
C27 H27 0.9300
C28 H28A 0.9600
C28 H28B 0.9600
C28 H28C 0.9600

loop_
_geom_torsion_atom_site_label_1
_geom_torsion_atom_site_label_2
_geom_torsion_atom_site_label_3
_geom_torsion_atom_site_label_4
_geom_torsion
C8 O1 C1 C2 25.3(2)
O1 C1 C2 C3 163.2(2)
O1 C1 C2 C7 -13.1(2)
C7 C2 C3 C4 1.8(3)
C1 C2 C3 C4 -174.2(2)
C2 C3 C4 C5 1.7(4)
C3 C4 C5 C6 -2.5(4)
C4 C5 C6 C7 -0.3(3)
C4 C5 C6 C11 175.8(2)
C5 C6 C7 C2 3.9(3)
C11 C6 C7 C2 -172.58(18)
C5 C6 C7 C8 178.75(18)
C11 C6 C7 C8 2.2(3)
C3 C2 C7 C6 -4.8(3)
C1 C2 C7 C6 172.18(18)
C3 C2 C7 C8 179.71(18)
C1 C2 C7 C8 -3.3(2)
C1 O1 C8 C7 -26.7(2)
C1 O1 C8 C16 94.84(19)
C1 O1 C8 C9 -143.08(17)
C6 C7 C8 O1 -157.03(18)
C2 C7 C8 O1 18.4(2)
C6 C7 C8 C16 84.8(2)
C2 C7 C8 C16 -99.74(19)
C6 C7 C8 C9 -37.3(3)
C2 C7 C8 C9 138.11(17)
O1 C8 C9 C22 38.3(2)
C7 C8 C9 C22 -74.7(2)
C16 C8 C9 C22 160.34(16)
O1 C8 C9 C10 164.20(16)
C7 C8 C9 C10 51.2(2)
C16 C8 C9 C10 -73.77(19)
C22 C9 C10 C15 -87.2(2)
C8 C9 C10 C15 145.71(18)
C22 C9 C10 C11 87.9(2)
C8 C9 C10 C11 -39.2(2)
C15 C10 C11 C12 0.1(3)
C9 C10 C11 C12 -175.09(18)
C15 C10 C11 C6 179.74(17)
C9 C10 C11 C6 4.6(3)
C7 C6 C11 C12 -164.47(18)
C5 C6 C11 C12 19.4(3)
C7 C6 C11 C10 15.9(3)
C5 C6 C11 C10 -160.20(19)
C10 C11 C12 C13 0.1(3)
C6 C11 C12 C13 -179.55(19)
C11 C12 C13 C14 0.1(3)
C12 C13 C14 C15 -0.6(4)
C13 C14 C15 C10 0.7(3)
C11 C10 C15 C14 -0.5(3)
C9 C10 C15 C14 174.78(18)
O1 C8 C16 C17 37.4(2)
C7 C8 C16 C17 151.69(19)
C9 C8 C16 C17 -86.7(2)
O1 C8 C16 C21 -144.18(18)
C7 C8 C16 C21 -29.9(3)
C9 C8 C16 C21 91.6(2)
C21 C16 C17 C18 1.0(3)
C8 C16 C17 C18 179.4(2)
C16 C17 C18 C19 -0.1(4)
C17 C18 C19 C20 -0.8(4)
C18 C19 C20 C21 0.8(3)
C17 C16 C21 C20 -1.0(3)
C8 C16 C21 C20 -179.36(18)
C19 C20 C21 C16 0.1(3)
C10 C9 C22 C23 -15.8(3)
C8 C9 C22 C23 107.8(2)
C10 C9 C22 C27 161.09(18)
C8 C9 C22 C27 -75.3(2)
C27 C22 C23 C24 -1.1(3)
C9 C22 C23 C24 175.90(18)
C22 C23 C24 C25 0.6(3)
C28 O2 C25 C24 2.5(3)
C28 O2 C25 C26 -177.2(2)
C23 C24 C25 O2 -179.40(18)
C23 C24 C25 C26 0.2(3)
O2 C25 C26 C27 179.2(2)
C24 C25 C26 C27 -0.5(3)
C25 C26 C27 C22 -0.1(4)
C23 C22 C27 C26 0.8(3)
C9 C22 C27 C26 -176.3(2)
